data_7002208
loop_
_publ_author_name
'Ambili Raj, D. B.'
'Biju, Silvanose'
'Reddy, M. L. P.'

_publ_section_title
;
 4,4,5,5,5-Pentafluoro-1-(9H-fluoren-2-yl)-1,3-pentanedione complex of
 Eu3+ with 4,5-bis(diphenylphosphino)-9,9-dimethylxanthene oxide as a
 promising light-conversion molecular device
;
_journal_issue 36
_journal_name_full 'Dalton Transactions'
_journal_page_first 7519
_journal_page_last 7528
_journal_paper_doi 10.1039/b907031a
_journal_year 2009
_chemical_formula_moiety '( C93 H62 Eu F15 O9 P2) . 2.5( C H Cl3)'
_chemical_formula_sum 'C95.5 H64.5 Cl7.5 Eu F15 O9 P2'
_chemical_formula_weight 2120.75
_chemical_name_systematic
;
?
;
_space_group_IT_number 2
_symmetry_cell_setting triclinic
_symmetry_space_group_name_Hall '-P 1'
_symmetry_space_group_name_H-M 'P -1'
_atom_sites_solution_hydrogens geom
_atom_sites_solution_primary direct
_atom_sites_solution_secondary difmap
_audit_creation_method SHELXL-97
_cell_angle_alpha 86.1900(10)
_cell_angle_beta 76.4390(10)
_cell_angle_gamma 66.5010(10)
_cell_formula_units_Z 2
_cell_length_a 14.3330(3)
_cell_length_b 15.3440(3)
_cell_length_c 23.9480(5)
_cell_measurement_reflns_used 9723
_cell_measurement_temperature 257(2)
_cell_measurement_theta_max 26.0
_cell_measurement_theta_min 2.5
_cell_volume 4693.17(17)
_computing_cell_refinement 'APEX2/SAINT (Bruker, 2004)'
_computing_data_collection 'APEX2 (Bruker, 2004)'
_computing_data_reduction 'SAINT/XPREP (Bruker, 2004)'
_computing_molecular_graphics 'ORTEP3 (Farrugia, 1997) and Mercury (Bruno et al., 2002)'
_computing_publication_material 'SHELXL-97 (Sheldrick, 1997)'
_computing_structure_refinement 'SHELXL-97 (Sheldrick, 1997)'
_computing_structure_solution 'SIR92 (Altornare et al., 1993)'
_diffrn_ambient_temperature 257(2)
_diffrn_measured_fraction_theta_full 0.987
_diffrn_measured_fraction_theta_max 0.987
_diffrn_measurement_device_type 'Bruker axs kappa apex2 CCD Diffractometer'
_diffrn_measurement_method '\w and \f scan'
_diffrn_radiation_monochromator graphite
_diffrn_radiation_source 'fine-focus sealed tube'
_diffrn_radiation_type MoK\a
_diffrn_radiation_wavelength 0.71073
_diffrn_reflns_av_R_equivalents 0.0364
_diffrn_reflns_av_sigmaI/netI 0.0362
_diffrn_reflns_limit_h_max 17
_diffrn_reflns_limit_h_min -17
_diffrn_reflns_limit_k_max 18
_diffrn_reflns_limit_k_min -19
_diffrn_reflns_limit_l_max 29
_diffrn_reflns_limit_l_min -29
_diffrn_reflns_number 87492
_diffrn_reflns_theta_full 26.31
_diffrn_reflns_theta_max 26.31
_diffrn_reflns_theta_min 1.59
_diffrn_standards_decay_% 0
_exptl_absorpt_coefficient_mu 1.002
_exptl_absorpt_correction_T_max 0.86
_exptl_absorpt_correction_T_min 0.72
_exptl_absorpt_correction_type multi-scan
_exptl_absorpt_process_details 'SADABS(Bruker, 1999)'
_exptl_crystal_colour colourless
_exptl_crystal_density_diffrn 1.501
_exptl_crystal_density_method 'not measured'
_exptl_crystal_description block
_exptl_crystal_F_000 2130
_exptl_crystal_size_max 0.3
_exptl_crystal_size_mid 0.2
_exptl_crystal_size_min 0.2
_refine_diff_density_max 1.563
_refine_diff_density_min -0.984
_refine_diff_density_rms 0.121
_refine_ls_extinction_expression Fc^*^=kFc[1+0.001xFc^2^\l^3^/sin(2\q)]^-1/4^
_refine_ls_extinction_method SHELXL
_refine_ls_goodness_of_fit_ref 1.058
_refine_ls_hydrogen_treatment constr
_refine_ls_matrix_type full
_refine_ls_number_parameters 1177
_refine_ls_number_reflns 18809
_refine_ls_number_restraints 14
_refine_ls_restrained_S_all 1.061
_refine_ls_R_factor_all 0.0729
_refine_ls_R_factor_gt 0.0586
_refine_ls_shift/su_max 0.001
_refine_ls_shift/su_mean 0.000
_refine_ls_structure_factor_coef Fsqd
_refine_ls_weighting_details 'calc w=1/[\s^2^(Fo^2^)+(0.1074P)^2^+7.7981P] where P=(Fo^2^+2Fc^2^)/3'
_refine_ls_weighting_scheme calc
_refine_ls_wR_factor_gt 0.1673
_refine_ls_wR_factor_ref 0.1795
_reflns_number_gt 15598
_reflns_number_total 18809
_reflns_threshold_expression >2sigma(I)
_cod_data_source_file b907031a.txt
_cod_data_source_block rrlbijueuxpo
_cod_original_sg_symbol_H-M P-1
_cod_original_formula_sum 'C95.50 H64.50 Cl7.50 Eu F15 O9 P2'
_cod_database_code 7002208

loop_
_symmetry_equiv_pos_as_xyz
'x, y, z'
'-x, -y, -z'

loop_
_atom_site_label
_atom_site_type_symbol
_atom_site_fract_x
_atom_site_fract_y
_atom_site_fract_z
_atom_site_U_iso_or_equiv
_atom_site_adp_type
_atom_site_occupancy
_atom_site_symmetry_multiplicity
_atom_site_calc_flag
_atom_site_refinement_flags
_atom_site_disorder_assembly
_atom_site_disorder_group
C1 C 0.9398(10) 0.2151(15) 0.1625(8) 0.188(9) Uani 1 1 d . . .
C1O C 0.5430(7) 0.3918(5) -0.0461(3) 0.0743(19) Uani 1 1 d . . .
C2 C 0.8876(6) 0.2310(7) 0.1186(4) 0.099(3) Uani 1 1 d . . .
C3 C 0.7721(5) 0.2463(5) 0.1318(3) 0.0661(16) Uani 1 1 d . . .
C4 C 0.7173(5) 0.2818(5) 0.0889(3) 0.0702(18) Uani 1 1 d . . .
H4 H 0.7513 0.2983 0.0544 0.084 Uiso 1 1 calc R . .
C5 C 0.6137(5) 0.2939(4) 0.0951(2) 0.0539(13) Uani 1 1 d . . .
C6 C 0.5557(5) 0.3344(4) 0.0476(2) 0.0597(15) Uani 1 1 d . . .
C7 C 0.4522(5) 0.3454(5) 0.0590(3) 0.0717(18) Uani 1 1 d . . .
H7 H 0.4214 0.3306 0.0950 0.086 Uiso 1 1 calc R . .
C8 C 0.3937(7) 0.3781(6) 0.0174(3) 0.084(2) Uani 1 1 d . . .
H8 H 0.3248 0.3839 0.0248 0.101 Uiso 1 1 calc R . .
C9 C 0.4402(6) 0.4013(4) -0.0342(3) 0.0694(18) Uani 1 1 d . . .
C11 C 0.6010(6) 0.3592(5) -0.0042(3) 0.0713(18) Uani 1 1 d . . .
H11 H 0.6695 0.3545 -0.0115 0.086 Uiso 1 1 calc R . .
C12 C 0.5720(7) 0.4211(6) -0.1054(3) 0.092(2) Uani 1 1 d . . .
H12A H 0.6283 0.3684 -0.1285 0.111 Uiso 1 1 calc R . .
H12B H 0.5940 0.4732 -0.1056 0.111 Uiso 1 1 calc R . .
C13 C 0.4749(7) 0.4515(5) -0.1277(4) 0.083(2) Uani 1 1 d . . .
C14 C 0.3996(7) 0.4384(4) -0.0862(3) 0.072(2) Uani 1 1 d . . .
C15 C 0.2997(8) 0.4598(5) -0.0959(3) 0.086(2) Uani 1 1 d . . .
H15 H 0.2477 0.4499 -0.0681 0.104 Uiso 1 1 calc R . .
C16 C 0.2827(9) 0.4962(5) -0.1488(4) 0.096(3) Uani 1 1 d . . .
H16 H 0.2180 0.5118 -0.1573 0.115 Uiso 1 1 calc R . .
C17 C 0.3615(10) 0.5090(6) -0.1882(4) 0.102(3) Uani 1 1 d . . .
H17 H 0.3481 0.5344 -0.2233 0.123 Uiso 1 1 calc R . .
C18 C 0.4543(9) 0.4879(7) -0.1797(4) 0.105(3) Uani 1 1 d . . .
H18 H 0.5058 0.4971 -0.2081 0.126 Uiso 1 1 calc R . .
C19 C 0.8357(8) -0.0367(9) 0.0536(3) 0.103(3) Uani 1 1 d . . .
C21 C 0.7640(4) -0.0136(4) 0.1628(2) 0.0519(13) Uani 1 1 d . . .
C22 C 0.8227(4) -0.0423(4) 0.2028(2) 0.0536(13) Uani 1 1 d . . .
H22 H 0.8807 -0.0997 0.1963 0.064 Uiso 1 1 calc R . .
C23 C 0.8000(4) 0.0109(4) 0.2540(2) 0.0432(11) Uani 1 1 d . . .
C24 C 0.8687(4) -0.0278(4) 0.2959(2) 0.0439(11) Uani 1 1 d . . .
C25 C 0.8809(4) 0.0353(4) 0.3291(2) 0.0486(12) Uani 1 1 d . . .
H25 H 0.8492 0.1002 0.3236 0.058 Uiso 1 1 calc R . .
C26 C 0.9395(4) 0.0038(4) 0.3704(3) 0.0506(12) Uani 1 1 d . . .
H26 H 0.9487 0.0467 0.3920 0.061 Uiso 1 1 calc R . .
C27 C 0.9839(4) -0.0928(4) 0.3788(2) 0.0446(11) Uani 1 1 d . . .
C28 C 0.9701(4) -0.1563(4) 0.3463(2) 0.0486(12) Uani 1 1 d . . .
C29 C 0.9152(4) -0.1245(4) 0.3039(2) 0.0488(12) Uani 1 1 d . . .
H29 H 0.9093 -0.1676 0.2808 0.059 Uiso 1 1 calc R . .
C30 C 1.0214(5) -0.2559(4) 0.3657(3) 0.0648(16) Uani 1 1 d . . .
H30A H 0.9710 -0.2846 0.3786 0.078 Uiso 1 1 calc R . .
H30B H 1.0768 -0.2955 0.3350 0.078 Uiso 1 1 calc R . .
C31 C 1.0643(5) -0.2426(4) 0.4143(3) 0.0575(14) Uani 1 1 d . . .
C32 C 1.0439(4) -0.1454(4) 0.4205(2) 0.0503(12) Uani 1 1 d . . .
C33 C 1.0804(4) -0.1159(5) 0.4610(3) 0.0608(15) Uani 1 1 d . . .
H33 H 1.0690 -0.0522 0.4644 0.073 Uiso 1 1 calc R . .
C34 C 1.1329(5) -0.1805(6) 0.4958(3) 0.0748(19) Uani 1 1 d . . .
H34 H 1.1572 -0.1608 0.5233 0.090 Uiso 1 1 calc R . .
C35 C 1.1509(6) -0.2762(6) 0.4909(3) 0.082(2) Uani 1 1 d . . .
H35 H 1.1855 -0.3197 0.5157 0.098 Uiso 1 1 calc R . .
C36 C 1.1177(6) -0.3062(5) 0.4499(3) 0.0750(19) Uani 1 1 d . . .
H36 H 1.1316 -0.3704 0.4460 0.090 Uiso 1 1 calc R . .
C37 C 0.2246(7) 0.5021(7) 0.2508(4) 0.095(3) Uani 1 1 d . . .
C38 C 0.2610(5) 0.4478(4) 0.3012(3) 0.0645(16) Uani 1 1 d . . .
C39 C 0.3805(4) 0.3914(4) 0.2928(2) 0.0499(12) Uani 1 1 d . . .
C40 C 0.4296(5) 0.4171(4) 0.3274(3) 0.0575(14) Uani 1 1 d . . .
H40 H 0.3895 0.4630 0.3565 0.069 Uiso 1 1 calc R . .
C41 C 0.5385(5) 0.3765(4) 0.3204(2) 0.0488(12) Uani 1 1 d . . .
C42 C 0.5882(5) 0.4171(4) 0.3544(2) 0.0525(13) Uani 1 1 d . . .
C43 C 0.5322(5) 0.4747(4) 0.4031(2) 0.0588(14) Uani 1 1 d . . .
H43 H 0.4611 0.4887 0.4158 0.071 Uiso 1 1 calc R . .
C44 C 0.5800(5) 0.5123(5) 0.4336(3) 0.0647(16) Uani 1 1 d . . .
H44 H 0.5424 0.5505 0.4665 0.078 Uiso 1 1 calc R . .
C45 C 0.6847(5) 0.4909(4) 0.4133(3) 0.0568(14) Uani 1 1 d . . .
C46 C 0.7424(5) 0.4343(4) 0.3656(3) 0.0602(15) Uani 1 1 d . . .
C47 C 0.6934(5) 0.3950(4) 0.3352(3) 0.0591(14) Uani 1 1 d . . .
H47 H 0.7318 0.3553 0.3030 0.071 Uiso 1 1 calc R . .
C48 C 0.8496(6) 0.4270(6) 0.3522(4) 0.079(2) Uani 1 1 d . . .
H48A H 0.8670 0.4519 0.3147 0.095 Uiso 1 1 calc R . .
H48B H 0.8983 0.3616 0.3531 0.095 Uiso 1 1 calc R . .
C49 C 0.8509(6) 0.4866(6) 0.3989(4) 0.079(2) Uani 1 1 d . . .
C50 C 0.7543(5) 0.5242(4) 0.4360(3) 0.0627(16) Uani 1 1 d . . .
C51 C 0.7336(7) 0.5811(5) 0.4824(4) 0.085(2) Uani 1 1 d . . .
H51 H 0.6679 0.6052 0.5071 0.102 Uiso 1 1 calc R . .
C52 C 0.8168(10) 0.6017(7) 0.4912(5) 0.109(3) Uani 1 1 d . . .
H52 H 0.8067 0.6403 0.5222 0.130 Uiso 1 1 calc R . .
C53 C 0.9122(9) 0.5646(7) 0.4537(5) 0.105(3) Uani 1 1 d . . .
H53 H 0.9665 0.5790 0.4595 0.126 Uiso 1 1 calc R . .
C54 C 0.9296(7) 0.5078(7) 0.4087(5) 0.103(3) Uani 1 1 d . . .
H54 H 0.9955 0.4829 0.3842 0.124 Uiso 1 1 calc R . .
C55 C 0.5349(4) 0.1576(3) 0.4256(2) 0.0398(10) Uani 1 1 d . . .
C56 C 0.4822(4) 0.1676(4) 0.4825(2) 0.0511(13) Uani 1 1 d . . .
H56 H 0.4281 0.1469 0.4943 0.061 Uiso 1 1 calc R . .
C57 C 0.5104(5) 0.2085(5) 0.5217(2) 0.0632(16) Uani 1 1 d . . .
H57 H 0.4754 0.2143 0.5601 0.076 Uiso 1 1 calc R . .
C58 C 0.5884(5) 0.2406(4) 0.5053(3) 0.0632(16) Uani 1 1 d . . .
H58 H 0.6075 0.2671 0.5323 0.076 Uiso 1 1 calc R . .
C59 C 0.6378(5) 0.2332(5) 0.4490(3) 0.0615(15) Uani 1 1 d . . .
H59 H 0.6897 0.2568 0.4375 0.074 Uiso 1 1 calc R . .
C60 C 0.6131(4) 0.1916(4) 0.4082(2) 0.0494(12) Uani 1 1 d . . .
H60 H 0.6483 0.1865 0.3698 0.059 Uiso 1 1 calc R . .
C61 C 0.3765(4) 0.1072(4) 0.3988(2) 0.0412(10) Uani 1 1 d . . .
C62 C 0.3595(5) 0.0371(5) 0.4334(3) 0.0574(14) Uani 1 1 d . . .
H62 H 0.4155 -0.0162 0.4406 0.069 Uiso 1 1 calc R . .
C63 C 0.2580(7) 0.0469(7) 0.4571(3) 0.082(2) Uani 1 1 d . . .
H63 H 0.2467 -0.0005 0.4804 0.098 Uiso 1 1 calc R . .
C64 C 0.1747(6) 0.1230(6) 0.4476(3) 0.081(2) Uani 1 1 d . . .
H64 H 0.1070 0.1290 0.4645 0.097 Uiso 1 1 calc R . .
C65 C 0.1927(6) 0.1908(6) 0.4124(4) 0.093(3) Uani 1 1 d . . .
H65 H 0.1362 0.2431 0.4048 0.111 Uiso 1 1 calc R . .
C66 C 0.2931(5) 0.1835(5) 0.3877(3) 0.0681(17) Uani 1 1 d . . .
H66 H 0.3037 0.2305 0.3636 0.082 Uiso 1 1 calc R . .
C67 C 0.5943(4) -0.0178(3) 0.36379(19) 0.0395(10) Uani 1 1 d . . .
C68 C 0.6547(4) -0.0540(4) 0.4043(2) 0.0483(12) Uani 1 1 d . . .
H68 H 0.6517 -0.0135 0.4325 0.058 Uiso 1 1 calc R . .
C69 C 0.7188(4) -0.1490(4) 0.4032(2) 0.0537(13) Uani 1 1 d . . .
H69 H 0.7591 -0.1726 0.4303 0.064 Uiso 1 1 calc R . .
C70 C 0.7226(4) -0.2077(4) 0.3619(2) 0.0553(14) Uani 1 1 d . . .
H70 H 0.7654 -0.2719 0.3617 0.066 Uiso 1 1 calc R . .
C71 C 0.6645(4) -0.1750(4) 0.3196(2) 0.0476(12) Uani 1 1 d . . .
C72 C 0.6023(4) -0.0789(3) 0.3209(2) 0.0405(10) Uani 1 1 d . . .
C73 C 0.5437(4) -0.0945(3) 0.2381(2) 0.0426(11) Uani 1 1 d . . .
C74 C 0.5994(5) -0.1927(4) 0.2354(2) 0.0525(13) Uani 1 1 d . . .
C75 C 0.6699(5) -0.2435(4) 0.2748(3) 0.0571(14) Uani 1 1 d . . .
C76 C 0.6398(7) -0.3235(5) 0.3058(4) 0.086(2) Uani 1 1 d . . .
H76A H 0.5680 -0.2970 0.3263 0.130 Uiso 1 1 calc R . .
H76B H 0.6835 -0.3528 0.3323 0.130 Uiso 1 1 calc R . .
H76C H 0.6493 -0.3703 0.2780 0.130 Uiso 1 1 calc R . .
C77 C 0.7854(6) -0.2875(5) 0.2385(3) 0.084(2) Uani 1 1 d . . .
H77A H 0.7907 -0.3309 0.2097 0.126 Uiso 1 1 calc R . .
H77B H 0.8312 -0.3210 0.2633 0.126 Uiso 1 1 calc R . .
H77C H 0.8048 -0.2377 0.2204 0.126 Uiso 1 1 calc R . .
C78 C 0.5905(6) -0.2438(4) 0.1922(3) 0.0667(17) Uani 1 1 d . . .
H78 H 0.6276 -0.3093 0.1889 0.080 Uiso 1 1 calc R . .
C79 C 0.5281(6) -0.1996(4) 0.1544(3) 0.0715(19) Uani 1 1 d . . .
H79 H 0.5199 -0.2357 0.1276 0.086 Uiso 1 1 calc R . .
C80 C 0.4782(5) -0.1026(4) 0.1562(2) 0.0575(14) Uani 1 1 d . . .
H80 H 0.4397 -0.0731 0.1289 0.069 Uiso 1 1 calc R . .
C81 C 0.4841(4) -0.0478(4) 0.1978(2) 0.0453(11) Uani 1 1 d . . .
C82 C 0.4038(4) 0.1022(4) 0.1217(2) 0.0466(12) Uani 1 1 d . . .
C83 C 0.4897(5) 0.1041(5) 0.0814(2) 0.0632(15) Uani 1 1 d . . .
H83 H 0.5510 0.0946 0.0925 0.076 Uiso 1 1 calc R . .
C84 C 0.4842(7) 0.1202(6) 0.0247(3) 0.088(2) Uani 1 1 d . . .
H84 H 0.5420 0.1202 -0.0027 0.105 Uiso 1 1 calc R . .
C85 C 0.3920(9) 0.1362(6) 0.0089(3) 0.096(3) Uani 1 1 d . . .
H85 H 0.3876 0.1480 -0.0292 0.116 Uiso 1 1 calc R . .
C86 C 0.3092(7) 0.1347(7) 0.0481(4) 0.096(3) Uani 1 1 d . . .
H86 H 0.2479 0.1449 0.0369 0.115 Uiso 1 1 calc R . .
C87 C 0.3132(6) 0.1184(5) 0.1048(3) 0.0730(18) Uani 1 1 d . . .
H87 H 0.2546 0.1182 0.1316 0.088 Uiso 1 1 calc R . .
C88 C 0.2871(4) 0.1113(4) 0.2369(2) 0.0473(12) Uani 1 1 d . . .
C89 C 0.2431(5) 0.0469(5) 0.2537(4) 0.082(2) Uani 1 1 d . . .
H89 H 0.2832 -0.0177 0.2463 0.098 Uiso 1 1 calc R . .
C90 C 0.1400(7) 0.0775(7) 0.2814(5) 0.115(4) Uani 1 1 d . . .
H90 H 0.1105 0.0330 0.2921 0.139 Uiso 1 1 calc R . .
C91 C 0.0808(6) 0.1696(7) 0.2932(5) 0.105(3) Uani 1 1 d . . .
H91 H 0.0111 0.1888 0.3125 0.126 Uiso 1 1 calc R . .
C92 C 0.1229(6) 0.2355(6) 0.2769(5) 0.107(3) Uani 1 1 d . . .
H92 H 0.0819 0.2998 0.2851 0.128 Uiso 1 1 calc R . .
C93 C 0.2276(5) 0.2063(5) 0.2478(4) 0.080(2) Uani 1 1 d . . .
H93 H 0.2565 0.2509 0.2360 0.096 Uiso 1 1 calc R . .
C94 C 0.3442(11) 0.7715(5) 0.3092(6) 0.225(10) Uani 1 1 d D . .
H94 H 0.4062 0.7623 0.2784 0.270 Uiso 1 1 calc R . .
C96 C 1.0234(18) 0.5081(13) 0.1004(8) 0.27(2) Uiso 0.50 1 d PD . .
H96 H 0.9560 0.5183 0.0922 0.329 Uiso 0.50 1 calc PR . .
20 C 0.7972(5) -0.0781(5) 0.1091(3) 0.0675(17) Uani 1 1 d . . .
O1 O 0.7411(3) 0.2204(3) 0.17956(18) 0.0636(11) Uani 1 1 d . . .
O2 O 0.5616(3) 0.2739(3) 0.14026(15) 0.0524(9) Uani 1 1 d . . .
O3 O 0.6834(3) 0.0590(3) 0.16296(16) 0.0575(10) Uani 1 1 d . . .
O4 O 0.7253(3) 0.0888(2) 0.26725(14) 0.0454(8) Uani 1 1 d . . .
O5 O 0.4173(3) 0.3301(2) 0.25419(16) 0.0486(8) Uani 1 1 d . . .
O6 O 0.5998(3) 0.3092(3) 0.28506(16) 0.0508(9) Uani 1 1 d . . .
O7 O 0.5092(3) 0.1609(2) 0.31766(13) 0.0420(7) Uani 1 1 d . . .
O8 O 0.4703(3) 0.1356(2) 0.21145(14) 0.0434(8) Uani 1 1 d . . .
O9 O 0.5429(3) -0.0383(2) 0.28114(14) 0.0437(8) Uani 1 1 d . . .
F1 F 1.0391(5) 0.2035(7) 0.1418(4) 0.194(4) Uani 1 1 d . . .
F1O F 0.7168(4) -0.0972(4) 0.1018(2) 0.1029(16) Uani 1 1 d . . .
F2 F 0.8825(5) 0.3063(6) 0.1909(4) 0.158(3) Uani 1 1 d . . .
F3 F 0.9408(5) 0.1462(7) 0.1952(4) 0.178(4) Uani 1 1 d . . .
F4 F 0.9063(4) 0.2967(5) 0.0826(3) 0.148(3) Uani 1 1 d . . .
F5 F 0.9482(5) 0.1349(7) 0.0894(4) 0.205(5) Uani 1 1 d . . .
F6 F 0.7588(7) 0.0375(6) 0.0420(2) 0.170(3) Uani 1 1 d . . .
F7 F 0.8706(4) -0.0993(5) 0.0112(2) 0.136(2) Uani 1 1 d . . .
F8 F 0.9106(7) -0.0162(7) 0.0586(3) 0.187(4) Uani 1 1 d . . .
F9 F 0.8733(4) -0.1634(4) 0.1140(2) 0.121(2) Uani 1 1 d . . .
F11 F 0.1228(4) 0.5520(4) 0.2634(3) 0.131(2) Uani 1 1 d . . .
F12 F 0.2701(6) 0.5598(5) 0.2355(4) 0.171(3) Uani 1 1 d . . .
F13 F 0.2464(5) 0.4451(5) 0.2072(3) 0.167(3) Uani 1 1 d . . .
F14 F 0.2113(3) 0.3878(3) 0.3147(3) 0.1008(16) Uani 1 1 d . . .
F15 F 0.2200(3) 0.5117(3) 0.3464(2) 0.0968(14) Uani 1 1 d . . .
P1 P 0.50448(9) 0.10565(9) 0.37053(5) 0.0360(3) Uani 1 1 d . . .
P2 P 0.41708(10) 0.07960(9) 0.19470(5) 0.0375(3) Uani 1 1 d . . .
Eu1 Eu 0.587243(17) 0.197269(16) 0.225858(9) 0.03466(10) Uani 1 1 d . . .
Cl1 Cl 0.3773(4) 0.6635(2) 0.3415(3) 0.199(2) Uani 1 1 d D . .
Cl2 Cl 0.3396(3) 0.8588(2) 0.35210(12) 0.1223(9) Uani 1 1 d D . .
Cl3 Cl 0.2484(4) 0.8016(3) 0.27356(18) 0.1616(14) Uani 1 1 d D . .
C95 C 0.1417(11) 0.8788(10) 0.1221(6) 0.273(11) Uiso 1 1 d D A 1
H95 H 0.0886 0.9412 0.1369 0.328 Uiso 1 1 calc R A 1
Cl4 Cl 0.2686(7) 0.8709(7) 0.0999(5) 0.274(2) Uani 0.771(8) 1 d PD A 1
Cl5 Cl 0.1189(8) 0.9530(8) 0.1786(5) 0.274(2) Uani 0.639(8) 1 d PD B 2
Cl6 Cl 0.1285(5) 0.7793(6) 0.1588(4) 0.274(2) Uani 0.967(8) 1 d PD . .
Cl7 Cl 0.1383(8) 0.8420(8) 0.0570(5) 0.274(2) Uani 0.621(8) 1 d PD . .
Cl8 Cl 1.0041(12) 0.5225(17) 0.1739(8) 0.67(3) Uani 0.50 1 d PD . .
Cl9 Cl 1.1083(15) 0.3926(10) 0.0791(9) 0.53(2) Uani 0.50 1 d PD . .
Cl10 Cl 1.066(3) 0.5912(11) 0.0628(11) 0.63(3) Uani 0.50 1 d PD . .

loop_
_atom_site_aniso_label
_atom_site_aniso_U_11
_atom_site_aniso_U_22
_atom_site_aniso_U_33
_atom_site_aniso_U_23
_atom_site_aniso_U_13
_atom_site_aniso_U_12
C1 0.083(8) 0.28(2) 0.239(18) 0.162(18) -0.084(10) -0.106(11)
C1O 0.110(6) 0.056(4) 0.048(3) 0.007(3) -0.015(4) -0.027(4)
C2 0.067(5) 0.139(8) 0.097(6) 0.045(6) -0.011(4) -0.058(5)
C3 0.051(3) 0.074(4) 0.069(4) 0.014(3) -0.002(3) -0.028(3)
C4 0.073(4) 0.090(5) 0.044(3) 0.027(3) -0.007(3) -0.036(4)
C5 0.067(4) 0.051(3) 0.042(3) 0.009(2) -0.012(3) -0.022(3)
C6 0.081(4) 0.049(3) 0.040(3) 0.007(2) -0.012(3) -0.018(3)
C7 0.070(4) 0.082(5) 0.057(4) 0.022(3) -0.021(3) -0.024(4)
C8 0.092(5) 0.088(5) 0.072(5) 0.019(4) -0.036(4) -0.028(4)
C9 0.099(5) 0.051(3) 0.056(4) 0.007(3) -0.030(4) -0.021(3)
C11 0.085(5) 0.067(4) 0.054(4) 0.010(3) -0.013(3) -0.024(4)
C12 0.118(7) 0.092(6) 0.059(4) 0.022(4) -0.021(4) -0.037(5)
C13 0.114(6) 0.069(4) 0.072(5) 0.009(4) -0.034(5) -0.035(4)
C14 0.125(6) 0.038(3) 0.053(4) 0.008(3) -0.045(4) -0.019(3)
C15 0.126(7) 0.064(4) 0.066(4) 0.007(3) -0.028(4) -0.032(4)
C16 0.142(8) 0.052(4) 0.103(6) 0.012(4) -0.076(6) -0.024(5)
C17 0.179(11) 0.077(5) 0.070(5) 0.023(4) -0.047(6) -0.062(6)
C18 0.144(9) 0.102(7) 0.086(6) 0.035(5) -0.053(6) -0.057(6)
C19 0.097(6) 0.155(9) 0.044(4) -0.026(5) -0.001(4) -0.040(6)
C21 0.044(3) 0.062(3) 0.041(3) -0.007(2) -0.008(2) -0.012(3)
C22 0.046(3) 0.052(3) 0.046(3) -0.004(2) -0.009(2) -0.003(2)
C23 0.040(3) 0.048(3) 0.040(3) 0.011(2) -0.012(2) -0.015(2)
C24 0.037(2) 0.046(3) 0.045(3) 0.003(2) -0.007(2) -0.014(2)
C25 0.046(3) 0.045(3) 0.056(3) 0.006(2) -0.017(2) -0.018(2)
C26 0.048(3) 0.047(3) 0.060(3) -0.001(2) -0.019(2) -0.018(2)
C27 0.037(2) 0.048(3) 0.048(3) 0.003(2) -0.013(2) -0.015(2)
C28 0.046(3) 0.046(3) 0.053(3) 0.003(2) -0.015(2) -0.015(2)
C29 0.049(3) 0.042(3) 0.054(3) 0.001(2) -0.018(2) -0.013(2)
C30 0.072(4) 0.051(3) 0.080(4) 0.013(3) -0.040(3) -0.021(3)
C31 0.056(3) 0.055(3) 0.061(4) 0.005(3) -0.026(3) -0.014(3)
C32 0.039(3) 0.059(3) 0.052(3) 0.006(2) -0.014(2) -0.017(2)
C33 0.050(3) 0.071(4) 0.064(4) -0.005(3) -0.021(3) -0.020(3)
C34 0.065(4) 0.095(5) 0.066(4) -0.003(4) -0.033(3) -0.022(4)
C35 0.075(5) 0.096(6) 0.078(5) 0.019(4) -0.045(4) -0.024(4)
C36 0.075(4) 0.067(4) 0.090(5) 0.023(4) -0.043(4) -0.024(3)
C37 0.073(5) 0.092(6) 0.092(6) -0.003(5) -0.035(4) 0.005(4)
C38 0.059(4) 0.046(3) 0.082(4) -0.011(3) -0.016(3) -0.013(3)
C39 0.053(3) 0.040(3) 0.056(3) -0.001(2) -0.016(2) -0.016(2)
C40 0.059(3) 0.055(3) 0.056(3) -0.008(3) -0.017(3) -0.015(3)
C41 0.063(3) 0.046(3) 0.044(3) 0.006(2) -0.017(2) -0.026(3)
C42 0.069(4) 0.046(3) 0.046(3) 0.010(2) -0.023(3) -0.022(3)
C43 0.062(4) 0.069(4) 0.049(3) -0.003(3) -0.012(3) -0.029(3)
C44 0.071(4) 0.068(4) 0.057(4) -0.008(3) -0.017(3) -0.026(3)
C45 0.071(4) 0.046(3) 0.053(3) 0.011(2) -0.023(3) -0.020(3)
C46 0.055(3) 0.060(3) 0.061(4) 0.013(3) -0.014(3) -0.020(3)
C47 0.077(4) 0.055(3) 0.057(3) 0.016(3) -0.029(3) -0.033(3)
C48 0.073(4) 0.084(5) 0.091(5) -0.003(4) -0.023(4) -0.038(4)
C49 0.082(5) 0.079(5) 0.092(5) 0.021(4) -0.041(4) -0.039(4)
C50 0.076(4) 0.057(3) 0.074(4) 0.022(3) -0.041(4) -0.034(3)
C51 0.109(6) 0.074(5) 0.092(5) 0.007(4) -0.052(5) -0.040(4)
C52 0.160(10) 0.095(6) 0.108(7) 0.012(5) -0.079(7) -0.063(7)
C53 0.110(7) 0.115(7) 0.137(9) 0.021(6) -0.076(7) -0.069(6)
C54 0.085(6) 0.128(8) 0.119(8) 0.019(6) -0.040(5) -0.057(6)
C55 0.044(3) 0.042(3) 0.034(2) 0.0064(19) -0.013(2) -0.017(2)
C56 0.060(3) 0.065(3) 0.033(2) -0.004(2) -0.006(2) -0.031(3)
C57 0.077(4) 0.080(4) 0.036(3) -0.008(3) -0.011(3) -0.034(3)
C58 0.084(4) 0.061(4) 0.058(4) 0.008(3) -0.042(3) -0.031(3)
C59 0.064(4) 0.079(4) 0.064(4) 0.024(3) -0.037(3) -0.042(3)
C60 0.051(3) 0.069(3) 0.040(3) 0.019(2) -0.022(2) -0.031(3)
C61 0.046(3) 0.048(3) 0.033(2) -0.003(2) -0.006(2) -0.023(2)
C62 0.058(3) 0.070(4) 0.054(3) 0.013(3) -0.013(3) -0.037(3)
C63 0.094(6) 0.122(7) 0.062(4) 0.021(4) -0.014(4) -0.081(6)
C64 0.058(4) 0.112(6) 0.080(5) -0.008(4) 0.000(4) -0.048(4)
C65 0.049(4) 0.089(5) 0.130(7) -0.001(5) -0.020(4) -0.017(4)
C66 0.050(3) 0.061(4) 0.089(5) 0.007(3) -0.012(3) -0.019(3)
C67 0.041(2) 0.046(3) 0.028(2) 0.0072(19) -0.0051(18) -0.015(2)
C68 0.047(3) 0.057(3) 0.033(2) 0.010(2) -0.008(2) -0.015(2)
C69 0.054(3) 0.057(3) 0.041(3) 0.013(2) -0.014(2) -0.012(3)
C70 0.055(3) 0.042(3) 0.051(3) 0.009(2) -0.008(3) -0.004(2)
C71 0.049(3) 0.042(3) 0.042(3) 0.006(2) -0.006(2) -0.011(2)
C72 0.044(3) 0.042(3) 0.033(2) 0.0078(19) -0.0055(19) -0.016(2)
C73 0.052(3) 0.041(3) 0.032(2) 0.0002(19) -0.004(2) -0.019(2)
C74 0.068(4) 0.040(3) 0.042(3) 0.002(2) -0.007(2) -0.017(3)
C75 0.071(4) 0.039(3) 0.052(3) 0.001(2) -0.011(3) -0.014(3)
C76 0.133(7) 0.049(4) 0.093(5) 0.029(4) -0.052(5) -0.043(4)
C77 0.076(5) 0.073(4) 0.073(5) -0.015(4) -0.010(4) 0.001(4)
C78 0.095(5) 0.039(3) 0.059(4) -0.003(3) -0.015(3) -0.019(3)
C79 0.113(6) 0.049(3) 0.059(4) -0.010(3) -0.029(4) -0.031(4)
C80 0.081(4) 0.053(3) 0.046(3) -0.001(2) -0.022(3) -0.030(3)
C81 0.052(3) 0.043(3) 0.043(3) 0.001(2) -0.010(2) -0.020(2)
C82 0.059(3) 0.044(3) 0.041(3) 0.003(2) -0.020(2) -0.020(2)
C83 0.074(4) 0.078(4) 0.041(3) 0.007(3) -0.013(3) -0.034(3)
C84 0.114(6) 0.102(6) 0.044(4) 0.006(4) -0.010(4) -0.045(5)
C85 0.145(8) 0.103(6) 0.052(4) 0.007(4) -0.050(5) -0.045(6)
C86 0.100(6) 0.124(7) 0.078(5) 0.002(5) -0.055(5) -0.038(5)
C87 0.072(4) 0.096(5) 0.062(4) 0.003(4) -0.036(3) -0.034(4)
C88 0.042(3) 0.052(3) 0.049(3) -0.003(2) -0.005(2) -0.021(2)
C89 0.060(4) 0.060(4) 0.110(6) -0.002(4) 0.012(4) -0.026(3)
C90 0.071(5) 0.093(6) 0.169(10) -0.009(6) 0.032(6) -0.050(5)
C91 0.051(4) 0.095(6) 0.157(9) -0.028(6) 0.009(5) -0.030(4)
C92 0.056(4) 0.083(5) 0.161(9) -0.038(6) 0.010(5) -0.020(4)
C93 0.058(4) 0.061(4) 0.109(6) -0.018(4) 0.009(4) -0.025(3)
C94 0.214(16) 0.084(8) 0.45(3) 0.070(13) -0.21(2) -0.066(9)
20 0.055(3) 0.080(4) 0.054(4) -0.015(3) -0.011(3) -0.011(3)
O1 0.048(2) 0.093(3) 0.054(2) 0.028(2) -0.0130(18) -0.035(2)
O2 0.061(2) 0.063(2) 0.0360(18) 0.0179(16) -0.0182(16) -0.0258(19)
O3 0.049(2) 0.066(2) 0.046(2) -0.0114(18) -0.0180(17) -0.0061(19)
O4 0.0419(18) 0.0458(19) 0.0390(18) 0.0026(15) -0.0115(14) -0.0067(16)
O5 0.052(2) 0.0437(19) 0.048(2) -0.0050(16) -0.0145(16) -0.0141(16)
O6 0.062(2) 0.051(2) 0.048(2) 0.0054(17) -0.0218(18) -0.0269(18)
O7 0.0496(19) 0.0465(19) 0.0281(16) 0.0075(13) -0.0092(14) -0.0180(15)
O8 0.0510(19) 0.0475(19) 0.0403(18) 0.0049(15) -0.0157(15) -0.0258(16)
O9 0.053(2) 0.0369(17) 0.0354(17) 0.0013(14) -0.0129(15) -0.0098(15)
F1 0.083(4) 0.294(10) 0.229(8) 0.129(8) -0.067(5) -0.101(5)
F1O 0.085(3) 0.141(4) 0.090(3) -0.052(3) -0.002(2) -0.055(3)
F2 0.096(4) 0.135(5) 0.244(9) -0.019(6) -0.032(5) -0.047(4)
F3 0.092(4) 0.246(9) 0.207(8) 0.145(7) -0.071(5) -0.078(5)
F4 0.099(4) 0.222(7) 0.146(5) 0.098(5) -0.027(3) -0.101(4)
F5 0.077(4) 0.239(9) 0.274(10) -0.144(8) 0.044(5) -0.060(5)
F6 0.200(8) 0.165(6) 0.066(3) 0.016(4) -0.010(4) -0.005(6)
F7 0.116(4) 0.209(6) 0.064(3) -0.062(4) 0.011(3) -0.051(4)
F8 0.201(7) 0.341(12) 0.088(4) -0.056(5) 0.033(4) -0.205(8)
F9 0.124(4) 0.094(3) 0.093(3) -0.045(3) -0.025(3) 0.018(3)
F11 0.078(3) 0.111(4) 0.170(6) -0.014(4) -0.055(3) 0.013(3)
F12 0.142(6) 0.143(6) 0.223(9) 0.107(6) -0.073(6) -0.051(5)
F13 0.135(5) 0.183(6) 0.107(4) -0.047(4) -0.075(4) 0.049(5)
F14 0.057(2) 0.071(3) 0.165(5) -0.008(3) -0.006(3) -0.025(2)
F15 0.078(3) 0.092(3) 0.098(3) -0.036(3) -0.021(2) -0.005(2)
P1 0.0408(6) 0.0416(6) 0.0248(5) 0.0033(5) -0.0059(5) -0.0167(5)
P2 0.0420(6) 0.0405(6) 0.0331(6) 0.0008(5) -0.0108(5) -0.0181(5)
Eu1 0.03669(14) 0.04129(15) 0.02687(13) 0.00522(9) -0.00870(9) -0.01610(10)
Cl1 0.212(4) 0.108(2) 0.318(6) 0.077(3) -0.107(4) -0.091(3)
Cl2 0.161(3) 0.1137(19) 0.1015(18) -0.0014(14) -0.0341(17) -0.0609(18)
Cl3 0.209(4) 0.154(3) 0.183(3) 0.037(2) -0.092(3) -0.112(3)
Cl4 0.217(4) 0.263(5) 0.335(6) 0.026(4) -0.057(4) -0.095(4)
Cl5 0.217(4) 0.263(5) 0.335(6) 0.026(4) -0.057(4) -0.095(4)
Cl6 0.217(4) 0.263(5) 0.335(6) 0.026(4) -0.057(4) -0.095(4)
Cl7 0.217(4) 0.263(5) 0.335(6) 0.026(4) -0.057(4) -0.095(4)
Cl8 0.272(18) 0.86(6) 0.58(4) -0.47(4) -0.26(2) 0.25(3)
Cl9 0.46(3) 0.40(2) 0.71(4) -0.20(3) 0.28(3) -0.35(2)
Cl10 1.02(8) 0.208(16) 0.59(5) -0.12(2) 0.04(5) -0.28(3)

loop_
_atom_type_symbol
_atom_type_description
_atom_type_scat_dispersion_real
_atom_type_scat_dispersion_imag
_atom_type_scat_source
C C 0.0033 0.0016 'International Tables Vol C Tables 4.2.6.8 and 6.1.1.4'
H H 0.0000 0.0000 'International Tables Vol C Tables 4.2.6.8 and 6.1.1.4'
O O 0.0106 0.0060 'International Tables Vol C Tables 4.2.6.8 and 6.1.1.4'
F F 0.0171 0.0103 'International Tables Vol C Tables 4.2.6.8 and 6.1.1.4'
P P 0.1023 0.0942 'International Tables Vol C Tables 4.2.6.8 and 6.1.1.4'
Eu Eu -0.1578 3.6682 'International Tables Vol C Tables 4.2.6.8 and 6.1.1.4'
Cl Cl 0.1484 0.1585 'International Tables Vol C Tables 4.2.6.8 and 6.1.1.4'

loop_
_geom_angle_atom_site_label_1
_geom_angle_atom_site_label_2
_geom_angle_atom_site_label_3
_geom_angle
_geom_angle_site_symmetry_1
_geom_angle_site_symmetry_3
_geom_angle_publ_flag
F3 C1 F1 107.0(11) . . ?
F3 C1 C2 118.2(15) . . ?
F1 C1 C2 110.8(13) . . ?
F3 C1 F2 113.6(16) . . ?
F1 C1 F2 109.4(15) . . ?
C2 C1 F2 97.5(11) . . ?
C9 C1O C11 119.9(6) . . ?
C9 C1O C12 109.5(7) . . ?
C11 C1O C12 130.6(8) . . ?
F4 C2 C1 111.3(9) . . ?
F4 C2 F5 108.5(8) . . ?
C1 C2 F5 97.0(12) . . ?
F4 C2 C3 111.4(7) . . ?
C1 C2 C3 120.5(9) . . ?
F5 C2 C3 106.5(7) . . ?
O1 C3 C4 128.0(6) . . ?
O1 C3 C2 113.7(6) . . ?
C4 C3 C2 118.2(6) . . ?
C3 C4 C5 123.1(5) . . ?
C3 C4 H4 118.5 . . ?
C5 C4 H4 118.5 . . ?
O2 C5 C4 122.7(5) . . ?
O2 C5 C6 115.7(5) . . ?
C4 C5 C6 121.6(5) . . ?
C11 C6 C7 120.2(6) . . ?
C11 C6 C5 123.1(6) . . ?
C7 C6 C5 116.6(5) . . ?
C6 C7 C8 121.0(7) . . ?
C6 C7 H7 119.5 . . ?
C8 C7 H7 119.5 . . ?
C9 C8 C7 118.0(8) . . ?
C9 C8 H8 121.0 . . ?
C7 C8 H8 121.0 . . ?
C8 C9 C1O 121.7(7) . . ?
C8 C9 C14 131.1(8) . . ?
C1O C9 C14 107.2(7) . . ?
C6 C11 C1O 119.0(7) . . ?
C6 C11 H11 120.5 . . ?
C1O C11 H11 120.5 . . ?
C1O C12 C13 104.9(8) . . ?
C1O C12 H12A 110.8 . . ?
C13 C12 H12A 110.8 . . ?
C1O C12 H12B 110.8 . . ?
C13 C12 H12B 110.8 . . ?
H12A C12 H12B 108.8 . . ?
C14 C13 C18 120.5(9) . . ?
C14 C13 C12 108.3(7) . . ?
C18 C13 C12 131.2(9) . . ?
C13 C14 C15 120.7(6) . . ?
C13 C14 C9 110.1(8) . . ?
C15 C14 C9 129.3(8) . . ?
C16 C15 C14 116.7(9) . . ?
C16 C15 H15 121.6 . . ?
C14 C15 H15 121.6 . . ?
C17 C16 C15 119.5(9) . . ?
C17 C16 H16 120.2 . . ?
C15 C16 H16 120.2 . . ?
C18 C17 C16 123.8(9) . . ?
C18 C17 H17 118.1 . . ?
C16 C17 H17 118.1 . . ?
C17 C18 C13 118.8(10) . . ?
C17 C18 H18 120.6 . . ?
C13 C18 H18 120.6 . . ?
F8 C19 F6 111.6(12) . . ?
F8 C19 F7 107.8(8) . . ?
F6 C19 F7 108.5(8) . . ?
F8 C19 20 109.3(8) . . ?
F6 C19 20 109.3(7) . . ?
F7 C19 20 110.2(9) . . ?
O3 C21 C22 129.2(5) . . ?
O3 C21 20 112.7(5) . . ?
C22 C21 20 118.1(5) . . ?
C21 C22 C23 123.3(5) . . ?
C21 C22 H22 118.3 . . ?
C23 C22 H22 118.3 . . ?
O4 C23 C22 124.3(5) . . ?
O4 C23 C24 116.5(4) . . ?
C22 C23 C24 119.2(4) . . ?
C25 C24 C29 119.8(5) . . ?
C25 C24 C23 118.7(5) . . ?
C29 C24 C23 121.4(5) . . ?
C24 C25 C26 121.2(5) . . ?
C24 C25 H25 119.4 . . ?
C26 C25 H25 119.4 . . ?
C27 C26 C25 118.6(5) . . ?
C27 C26 H26 120.7 . . ?
C25 C26 H26 120.7 . . ?
C26 C27 C28 120.4(5) . . ?
C26 C27 C32 130.6(5) . . ?
C28 C27 C32 108.9(5) . . ?
C29 C28 C27 120.5(5) . . ?
C29 C28 C30 129.5(5) . . ?
C27 C28 C30 109.9(5) . . ?
C28 C29 C24 119.4(5) . . ?
C28 C29 H29 120.3 . . ?
C24 C29 H29 120.3 . . ?
C31 C30 C28 103.4(5) . . ?
C31 C30 H30A 111.1 . . ?
C28 C30 H30A 111.1 . . ?
C31 C30 H30B 111.1 . . ?
C28 C30 H30B 111.1 . . ?
H30A C30 H30B 109.1 . . ?
C36 C31 C32 119.3(6) . . ?
C36 C31 C30 131.4(6) . . ?
C32 C31 C30 109.3(5) . . ?
C33 C32 C31 120.0(5) . . ?
C33 C32 C27 131.6(6) . . ?
C31 C32 C27 108.4(5) . . ?
C34 C33 C32 119.4(6) . . ?
C34 C33 H33 120.3 . . ?
C32 C33 H33 120.3 . . ?
C33 C34 C35 120.8(6) . . ?
C33 C34 H34 119.6 . . ?
C35 C34 H34 119.6 . . ?
C36 C35 C34 120.1(7) . . ?
C36 C35 H35 120.0 . . ?
C34 C35 H35 120.0 . . ?
C35 C36 C31 120.4(7) . . ?
C35 C36 H36 119.8 . . ?
C31 C36 H36 119.8 . . ?
F12 C37 F13 108.4(10) . . ?
F12 C37 F11 108.3(8) . . ?
F13 C37 F11 107.9(8) . . ?
F12 C37 C38 109.5(8) . . ?
F13 C37 C38 111.2(7) . . ?
F11 C37 C38 111.5(8) . . ?
F14 C38 F15 104.6(6) . . ?
F14 C38 C37 106.5(7) . . ?
F15 C38 C37 106.1(6) . . ?
F14 C38 C39 109.8(5) . . ?
F15 C38 C39 112.7(5) . . ?
C37 C38 C39 116.2(6) . . ?
O5 C39 C40 129.6(5) . . ?
O5 C39 C38 113.2(5) . . ?
C40 C39 C38 117.2(5) . . ?
C39 C40 C41 122.1(5) . . ?
C39 C40 H40 118.9 . . ?
C41 C40 H40 118.9 . . ?
O6 C41 C40 124.2(5) . . ?
O6 C41 C42 116.5(5) . . ?
C40 C41 C42 119.2(5) . . ?
C47 C42 C43 120.3(6) . . ?
C47 C42 C41 117.1(5) . . ?
C43 C42 C41 122.5(6) . . ?
C42 C43 C44 121.3(6) . . ?
C42 C43 H43 119.3 . . ?
C44 C43 H43 119.3 . . ?
C45 C44 C43 117.6(6) . . ?
C45 C44 H44 121.2 . . ?
C43 C44 H44 121.2 . . ?
C46 C45 C44 122.7(6) . . ?
C46 C45 C50 108.5(6) . . ?
C44 C45 C50 128.8(6) . . ?
C45 C46 C47 119.4(6) . . ?
C45 C46 C48 111.3(6) . . ?
C47 C46 C48 129.2(6) . . ?
C42 C47 C46 118.6(6) . . ?
C42 C47 H47 120.7 . . ?
C46 C47 H47 120.7 . . ?
C46 C48 C49 103.3(6) . . ?
C46 C48 H48A 111.1 . . ?
C49 C48 H48A 111.1 . . ?
C46 C48 H48B 111.1 . . ?
C49 C48 H48B 111.1 . . ?
H48A C48 H48B 109.1 . . ?
C54 C49 C50 118.5(8) . . ?
C54 C49 C48 130.6(9) . . ?
C50 C49 C48 110.9(6) . . ?
C51 C50 C49 123.2(7) . . ?
C51 C50 C45 130.7(7) . . ?
C49 C50 C45 106.1(6) . . ?
C50 C51 C52 116.8(9) . . ?
C50 C51 H51 121.6 . . ?
C52 C51 H51 121.6 . . ?
C53 C52 C51 119.6(9) . . ?
C53 C52 H52 120.2 . . ?
C51 C52 H52 120.2 . . ?
C54 C53 C52 121.7(8) . . ?
C54 C53 H53 119.2 . . ?
C52 C53 H53 119.2 . . ?
C53 C54 C49 120.2(10) . . ?
C53 C54 H54 119.9 . . ?
C49 C54 H54 119.9 . . ?
C56 C55 C60 119.7(5) . . ?
C56 C55 P1 123.4(4) . . ?
C60 C55 P1 116.9(4) . . ?
C57 C56 C55 119.5(5) . . ?
C57 C56 H56 120.2 . . ?
C55 C56 H56 120.2 . . ?
C58 C57 C56 121.4(6) . . ?
C58 C57 H57 119.3 . . ?
C56 C57 H57 119.3 . . ?
C59 C58 C57 118.9(5) . . ?
C59 C58 H58 120.6 . . ?
C57 C58 H58 120.6 . . ?
C58 C59 C60 121.8(6) . . ?
C58 C59 H59 119.1 . . ?
C60 C59 H59 119.1 . . ?
C59 C60 C55 118.7(5) . . ?
C59 C60 H60 120.7 . . ?
C55 C60 H60 120.7 . . ?
C66 C61 C62 119.4(5) . . ?
C66 C61 P1 118.0(4) . . ?
C62 C61 P1 122.5(4) . . ?
C61 C62 C63 119.1(6) . . ?
C61 C62 H62 120.5 . . ?
C63 C62 H62 120.5 . . ?
C64 C63 C62 122.2(7) . . ?
C64 C63 H63 118.9 . . ?
C62 C63 H63 118.9 . . ?
C63 C64 C65 118.1(6) . . ?
C63 C64 H64 121.0 . . ?
C65 C64 H64 121.0 . . ?
C64 C65 C66 121.5(7) . . ?
C64 C65 H65 119.2 . . ?
C66 C65 H65 119.2 . . ?
C61 C66 C65 119.6(7) . . ?
C61 C66 H66 120.2 . . ?
C65 C66 H66 120.2 . . ?
C72 C67 C68 118.8(5) . . ?
C72 C67 P1 122.3(4) . . ?
C68 C67 P1 118.9(4) . . ?
C69 C68 C67 120.9(5) . . ?
C69 C68 H68 119.6 . . ?
C67 C68 H68 119.6 . . ?
C70 C69 C68 119.2(5) . . ?
C70 C69 H69 120.4 . . ?
C68 C69 H69 120.4 . . ?
C69 C70 C71 122.5(5) . . ?
C69 C70 H70 118.8 . . ?
C71 C70 H70 118.8 . . ?
C72 C71 C70 117.2(5) . . ?
C72 C71 C75 122.1(5) . . ?
C70 C71 C75 120.7(5) . . ?
O9 C72 C71 122.5(4) . . ?
O9 C72 C67 116.1(4) . . ?
C71 C72 C67 121.4(5) . . ?
O9 C73 C74 121.5(5) . . ?
O9 C73 C81 116.7(4) . . ?
C74 C73 C81 121.8(5) . . ?
C73 C74 C78 117.1(5) . . ?
C73 C74 C75 123.0(5) . . ?
C78 C74 C75 119.8(5) . . ?
C74 C75 C71 110.9(4) . . ?
C74 C75 C76 110.9(6) . . ?
C71 C75 C76 108.9(5) . . ?
C74 C75 C77 108.8(5) . . ?
C71 C75 C77 107.9(5) . . ?
C76 C75 C77 109.5(6) . . ?
C75 C76 H76A 109.5 . . ?
C75 C76 H76B 109.5 . . ?
H76A C76 H76B 109.5 . . ?
C75 C76 H76C 109.5 . . ?
H76A C76 H76C 109.5 . . ?
H76B C76 H76C 109.5 . . ?
C75 C77 H77A 109.5 . . ?
C75 C77 H77B 109.5 . . ?
H77A C77 H77B 109.5 . . ?
C75 C77 H77C 109.5 . . ?
H77A C77 H77C 109.5 . . ?
H77B C77 H77C 109.5 . . ?
C79 C78 C74 121.7(5) . . ?
C79 C78 H78 119.2 . . ?
C74 C78 H78 119.2 . . ?
C80 C79 C78 120.0(6) . . ?
C80 C79 H79 120.0 . . ?
C78 C79 H79 120.0 . . ?
C79 C80 C81 121.0(6) . . ?
C79 C80 H80 119.5 . . ?
C81 C80 H80 119.5 . . ?
C80 C81 C73 118.2(5) . . ?
C80 C81 P2 116.9(4) . . ?
C73 C81 P2 124.9(4) . . ?
C87 C82 C83 119.3(5) . . ?
C87 C82 P2 123.2(5) . . ?
C83 C82 P2 117.4(4) . . ?
C84 C83 C82 119.8(7) . . ?
C84 C83 H83 120.1 . . ?
C82 C83 H83 120.1 . . ?
C83 C84 C85 119.6(8) . . ?
C83 C84 H84 120.2 . . ?
C85 C84 H84 120.2 . . ?
C86 C85 C84 120.2(7) . . ?
C86 C85 H85 119.9 . . ?
C84 C85 H85 119.9 . . ?
C85 C86 C87 121.2(8) . . ?
C85 C86 H86 119.4 . . ?
C87 C86 H86 119.4 . . ?
C86 C87 C82 119.8(7) . . ?
C86 C87 H87 120.1 . . ?
C82 C87 H87 120.1 . . ?
C89 C88 C93 119.7(6) . . ?
C89 C88 P2 123.2(5) . . ?
C93 C88 P2 116.8(4) . . ?
C88 C89 C90 120.0(7) . . ?
C88 C89 H89 120.0 . . ?
C90 C89 H89 120.0 . . ?
C91 C90 C89 121.4(8) . . ?
C91 C90 H90 119.3 . . ?
C89 C90 H90 119.3 . . ?
C90 C91 C92 119.8(7) . . ?
C90 C91 H91 120.1 . . ?
C92 C91 H91 120.1 . . ?
C91 C92 C93 119.9(8) . . ?
C91 C92 H92 120.0 . . ?
C93 C92 H92 120.0 . . ?
C88 C93 C92 119.2(7) . . ?
C88 C93 H93 120.4 . . ?
C92 C93 H93 120.4 . . ?
Cl3 C94 Cl2 116.3(6) . . ?
Cl3 C94 Cl1 117.0(6) . . ?
Cl2 C94 Cl1 112.1(6) . . ?
Cl3 C94 H94 102.9 . . ?
Cl2 C94 H94 102.9 . . ?
Cl1 C94 H94 102.9 . . ?
Cl9 C96 Cl8 109.6(9) . . ?
Cl9 C96 Cl10 112.3(9) . . ?
Cl8 C96 Cl10 111.7(9) . . ?
Cl9 C96 H96 107.7 . . ?
Cl8 C96 H96 107.7 . . ?
Cl10 C96 H96 107.7 . . ?
F9 20 F1O 105.4(6) . . ?
F9 20 C19 107.1(6) . . ?
F1O 20 C19 106.9(6) . . ?
F9 20 C21 112.0(5) . . ?
F1O 20 C21 110.6(5) . . ?
C19 20 C21 114.4(7) . . ?
C3 O1 Eu1 134.3(4) . . ?
C5 O2 Eu1 139.3(4) . . ?
C21 O3 Eu1 133.9(3) . . ?
C23 O4 Eu1 137.5(3) . . ?
C39 O5 Eu1 132.8(4) . . ?
C41 O6 Eu1 137.6(4) . . ?
P1 O7 Eu1 155.8(2) . . ?
P2 O8 Eu1 167.1(2) . . ?
C72 O9 C73 119.8(4) . . ?
O7 P1 C61 111.9(2) . . ?
O7 P1 C55 109.7(2) . . ?
C61 P1 C55 106.7(2) . . ?
O7 P1 C67 115.8(2) . . ?
C61 P1 C67 106.7(2) . . ?
C55 P1 C67 105.6(2) . . ?
O8 P2 C88 112.5(2) . . ?
O8 P2 C82 110.4(2) . . ?
C88 P2 C82 105.4(3) . . ?
O8 P2 C81 114.9(2) . . ?
C88 P2 C81 107.3(2) . . ?
C82 P2 C81 105.7(2) . . ?
O8 Eu1 O2 84.67(12) . . ?
O8 Eu1 O7 73.69(12) . . ?
O2 Eu1 O7 146.83(13) . . ?
O8 Eu1 O1 142.82(14) . . ?
O2 Eu1 O1 71.42(13) . . ?
O7 Eu1 O1 138.95(13) . . ?
O8 Eu1 O6 141.42(13) . . ?
O2 Eu1 O6 105.20(13) . . ?
O7 Eu1 O6 79.04(12) . . ?
O1 Eu1 O6 73.99(15) . . ?
O8 Eu1 O4 114.30(12) . . ?
O2 Eu1 O4 140.13(12) . . ?
O7 Eu1 O4 72.78(12) . . ?
O1 Eu1 O4 73.31(13) . . ?
O6 Eu1 O4 82.01(12) . . ?
O8 Eu1 O3 71.90(13) . . ?
O2 Eu1 O3 82.99(14) . . ?
O7 Eu1 O3 112.55(13) . . ?
O1 Eu1 O3 77.15(16) . . ?
O6 Eu1 O3 145.33(13) . . ?
O4 Eu1 O3 71.54(12) . . ?
O8 Eu1 O5 76.60(12) . . ?
O2 Eu1 O5 76.31(13) . . ?
O7 Eu1 O5 74.44(12) . . ?
O1 Eu1 O5 122.25(14) . . ?
O6 Eu1 O5 70.06(12) . . ?
O4 Eu1 O5 140.18(12) . . ?
O3 Eu1 O5 143.61(12) . . ?
Cl7 C95 Cl4 94.3(8) . . ?
Cl7 C95 Cl6 94.6(8) . . ?
Cl4 C95 Cl6 114.8(10) . . ?
Cl7 C95 H95 116.3 . . ?
Cl4 C95 H95 116.3 . . ?
Cl6 C95 H95 116.3 . . ?

loop_
_geom_bond_atom_site_label_1
_geom_bond_atom_site_label_2
_geom_bond_distance
_geom_bond_site_symmetry_2
_geom_bond_publ_flag
C1 F3 1.272(14) . ?
C1 F1 1.334(12) . ?
C1 C2 1.382(17) . ?
C1 F2 1.43(2) . ?
C1O C9 1.382(11) . ?
C1O C11 1.393(10) . ?
C1O C12 1.475(10) . ?
C2 F4 1.350(9) . ?
C2 F5 1.501(13) . ?
C2 C3 1.534(9) . ?
C3 O1 1.228(7) . ?
C3 C4 1.390(9) . ?
C4 C5 1.393(9) . ?
C4 H4 0.9300 . ?
C5 O2 1.259(6) . ?
C5 C6 1.520(8) . ?
C6 C11 1.364(9) . ?
C6 C7 1.387(9) . ?
C7 C8 1.391(9) . ?
C7 H7 0.9300 . ?
C8 C9 1.358(10) . ?
C8 H8 0.9300 . ?
C9 C14 1.482(8) . ?
C11 H11 0.9300 . ?
C12 C13 1.496(12) . ?
C12 H12A 0.9700 . ?
C12 H12B 0.9700 . ?
C13 C14 1.354(12) . ?
C13 C18 1.377(11) . ?
C14 C15 1.407(12) . ?
C15 C16 1.385(11) . ?
C15 H15 0.9300 . ?
C16 C17 1.364(14) . ?
C16 H16 0.9300 . ?
C17 C18 1.300(14) . ?
C17 H17 0.9300 . ?
C18 H18 0.9300 . ?
C19 F8 1.265(11) . ?
C19 F6 1.300(12) . ?
C19 F7 1.309(10) . ?
C19 20 1.515(12) . ?
C21 O3 1.244(6) . ?
C21 C22 1.360(8) . ?
C21 20 1.538(8) . ?
C22 C23 1.416(7) . ?
C22 H22 0.9300 . ?
C23 O4 1.243(6) . ?
C23 C24 1.499(7) . ?
C24 C25 1.379(7) . ?
C24 C29 1.384(7) . ?
C25 C26 1.385(8) . ?
C25 H25 0.9300 . ?
C26 C27 1.382(7) . ?
C26 H26 0.9300 . ?
C27 C28 1.387(7) . ?
C27 C32 1.459(7) . ?
C28 C29 1.376(7) . ?
C28 C30 1.504(8) . ?
C29 H29 0.9300 . ?
C30 C31 1.499(8) . ?
C30 H30A 0.9700 . ?
C30 H30B 0.9700 . ?
C31 C36 1.364(9) . ?
C31 C32 1.411(8) . ?
C32 C33 1.380(8) . ?
C33 C34 1.354(9) . ?
C33 H33 0.9300 . ?
C34 C35 1.394(11) . ?
C34 H34 0.9300 . ?
C35 C36 1.362(10) . ?
C35 H35 0.9300 . ?
C36 H36 0.9300 . ?
C37 F12 1.284(12) . ?
C37 F13 1.305(10) . ?
C37 F11 1.318(9) . ?
C37 C38 1.495(11) . ?
C38 F14 1.355(8) . ?
C38 F15 1.364(7) . ?
C38 C39 1.549(8) . ?
C39 O5 1.228(6) . ?
C39 C40 1.371(8) . ?
C40 C41 1.403(8) . ?
C40 H40 0.9300 . ?
C41 O6 1.265(7) . ?
C41 C42 1.500(8) . ?
C42 C47 1.374(9) . ?
C42 C43 1.385(8) . ?
C43 C44 1.393(8) . ?
C43 H43 0.9300 . ?
C44 C45 1.371(9) . ?
C44 H44 0.9300 . ?
C45 C46 1.363(9) . ?
C45 C50 1.501(8) . ?
C46 C47 1.422(9) . ?
C46 C48 1.453(9) . ?
C47 H47 0.9300 . ?
C48 C49 1.498(11) . ?
C48 H48A 0.9700 . ?
C48 H48B 0.9700 . ?
C49 C54 1.364(11) . ?
C49 C50 1.375(11) . ?
C50 C51 1.360(10) . ?
C51 C52 1.411(13) . ?
C51 H51 0.9300 . ?
C52 C53 1.368(14) . ?
C52 H52 0.9300 . ?
C53 C54 1.345(14) . ?
C53 H53 0.9300 . ?
C54 H54 0.9300 . ?
C55 C56 1.381(7) . ?
C55 C60 1.386(7) . ?
C55 P1 1.802(5) . ?
C56 C57 1.376(8) . ?
C56 H56 0.9300 . ?
C57 C58 1.362(9) . ?
C57 H57 0.9300 . ?
C58 C59 1.358(9) . ?
C58 H58 0.9300 . ?
C59 C60 1.384(8) . ?
C59 H59 0.9300 . ?
C60 H60 0.9300 . ?
C61 C66 1.365(8) . ?
C61 C62 1.377(7) . ?
C61 P1 1.792(5) . ?
C62 C63 1.382(9) . ?
C62 H62 0.9300 . ?
C63 C64 1.350(11) . ?
C63 H63 0.9300 . ?
C64 C65 1.361(12) . ?
C64 H64 0.9300 . ?
C65 C66 1.385(10) . ?
C65 H65 0.9300 . ?
C66 H66 0.9300 . ?
C67 C72 1.390(7) . ?
C67 C68 1.391(7) . ?
C67 P1 1.809(5) . ?
C68 C69 1.377(8) . ?
C68 H68 0.9300 . ?
C69 C70 1.358(8) . ?
C69 H69 0.9300 . ?
C70 C71 1.403(8) . ?
C70 H70 0.9300 . ?
C71 C72 1.384(7) . ?
C71 C75 1.519(8) . ?
C72 O9 1.378(6) . ?
C73 O9 1.382(6) . ?
C73 C74 1.394(7) . ?
C73 C81 1.408(7) . ?
C74 C78 1.397(8) . ?
C74 C75 1.496(8) . ?
C75 C76 1.547(9) . ?
C75 C77 1.570(9) . ?
C76 H76A 0.9600 . ?
C76 H76B 0.9600 . ?
C76 H76C 0.9600 . ?
C77 H77A 0.9600 . ?
C77 H77B 0.9600 . ?
C77 H77C 0.9600 . ?
C78 C79 1.376(9) . ?
C78 H78 0.9300 . ?
C79 C80 1.369(9) . ?
C79 H79 0.9300 . ?
C80 C81 1.385(7) . ?
C80 H80 0.9300 . ?
C81 P2 1.807(5) . ?
C82 C87 1.376(8) . ?
C82 C83 1.384(8) . ?
C82 P2 1.798(5) . ?
C83 C84 1.377(9) . ?
C83 H83 0.9300 . ?
C84 C85 1.383(12) . ?
C84 H84 0.9300 . ?
C85 C86 1.337(13) . ?
C85 H85 0.9300 . ?
C86 C87 1.373(10) . ?
C86 H86 0.9300 . ?
C87 H87 0.9300 . ?
C88 C89 1.363(8) . ?
C88 C93 1.370(9) . ?
C88 P2 1.786(5) . ?
C89 C90 1.368(10) . ?
C89 H89 0.9300 . ?
C90 C91 1.336(12) . ?
C90 H90 0.9300 . ?
C91 C92 1.365(12) . ?
C91 H91 0.9300 . ?
C92 C93 1.397(10) . ?
C92 H92 0.9300 . ?
C93 H93 0.9300 . ?
C94 Cl3 1.679(8) . ?
C94 Cl2 1.713(9) . ?
C94 Cl1 1.715(8) . ?
C94 H94 0.9800 . ?
C96 Cl9 1.729(10) . ?
C96 Cl8 1.731(10) . ?
C96 Cl10 1.736(10) . ?
C96 H96 0.9800 . ?
20 F9 1.348(8) . ?
20 F1O 1.348(8) . ?
O1 Eu1 2.376(4) . ?
O2 Eu1 2.325(3) . ?
O3 Eu1 2.406(4) . ?
O4 Eu1 2.397(3) . ?
O5 Eu1 2.448(3) . ?
O6 Eu1 2.383(4) . ?
O7 P1 1.479(3) . ?
O7 Eu1 2.362(3) . ?
O8 P2 1.480(3) . ?
O8 Eu1 2.325(3) . ?
C95 Cl7 1.712(9) . ?
C95 Cl4 1.727(10) . ?
C95 Cl6 1.765(10) . ?
C95 H95 0.9800 . ?

loop_
_geom_torsion_atom_site_label_1
_geom_torsion_atom_site_label_2
_geom_torsion_atom_site_label_3
_geom_torsion_atom_site_label_4
_geom_torsion
_geom_torsion_site_symmetry_1
_geom_torsion_site_symmetry_2
_geom_torsion_site_symmetry_3
_geom_torsion_site_symmetry_4
_geom_torsion_publ_flag
F3 C1 C2 F4 -170.9(14) . . . . ?
F1 C1 C2 F4 -47(2) . . . . ?
F2 C1 C2 F4 67.2(11) . . . . ?
F3 C1 C2 F5 -57.9(17) . . . . ?
F1 C1 C2 F5 66.0(16) . . . . ?
F2 C1 C2 F5 -179.8(7) . . . . ?
F3 C1 C2 C3 56(2) . . . . ?
F1 C1 C2 C3 179.9(11) . . . . ?
F2 C1 C2 C3 -66.0(13) . . . . ?
F4 C2 C3 O1 -149.9(8) . . . . ?
C1 C2 C3 O1 -16.8(16) . . . . ?
F5 C2 C3 O1 92.0(9) . . . . ?
F4 C2 C3 C4 33.3(12) . . . . ?
C1 C2 C3 C4 166.4(13) . . . . ?
F5 C2 C3 C4 -84.8(9) . . . . ?
O1 C3 C4 C5 0.4(13) . . . . ?
C2 C3 C4 C5 176.6(7) . . . . ?
C3 C4 C5 O2 0.4(11) . . . . ?
C3 C4 C5 C6 179.0(6) . . . . ?
O2 C5 C6 C11 -179.5(6) . . . . ?
C4 C5 C6 C11 1.7(10) . . . . ?
O2 C5 C6 C7 0.2(8) . . . . ?
C4 C5 C6 C7 -178.5(6) . . . . ?
C11 C6 C7 C8 2.5(11) . . . . ?
C5 C6 C7 C8 -177.2(6) . . . . ?
C6 C7 C8 C9 -1.6(12) . . . . ?
C7 C8 C9 C1O 0.9(11) . . . . ?
C7 C8 C9 C14 -179.3(7) . . . . ?
C11 C1O C9 C8 -1.1(11) . . . . ?
C12 C1O C9 C8 179.3(7) . . . . ?
C11 C1O C9 C14 179.1(6) . . . . ?
C12 C1O C9 C14 -0.5(8) . . . . ?
C7 C6 C11 C1O -2.7(10) . . . . ?
C5 C6 C11 C1O 177.1(6) . . . . ?
C9 C1O C11 C6 2.0(10) . . . . ?
C12 C1O C11 C6 -178.5(7) . . . . ?
C9 C1O C12 C13 1.3(9) . . . . ?
C11 C1O C12 C13 -178.3(7) . . . . ?
C1O C12 C13 C14 -1.6(9) . . . . ?
C1O C12 C13 C18 178.1(9) . . . . ?
C18 C13 C14 C15 1.3(11) . . . . ?
C12 C13 C14 C15 -178.9(7) . . . . ?
C18 C13 C14 C9 -178.4(7) . . . . ?
C12 C13 C14 C9 1.3(8) . . . . ?
C8 C9 C14 C13 179.7(8) . . . . ?
C1O C9 C14 C13 -0.5(8) . . . . ?
C8 C9 C14 C15 0.0(12) . . . . ?
C1O C9 C14 C15 179.8(7) . . . . ?
C13 C14 C15 C16 -1.3(10) . . . . ?
C9 C14 C15 C16 178.4(6) . . . . ?
C14 C15 C16 C17 0.3(11) . . . . ?
C15 C16 C17 C18 0.9(14) . . . . ?
C16 C17 C18 C13 -0.9(15) . . . . ?
C14 C13 C18 C17 -0.2(14) . . . . ?
C12 C13 C18 C17 -179.9(9) . . . . ?
O3 C21 C22 C23 -1.1(11) . . . . ?
20 C21 C22 C23 -179.9(6) . . . . ?
C21 C22 C23 O4 -0.6(9) . . . . ?
C21 C22 C23 C24 179.0(5) . . . . ?
O4 C23 C24 C25 -30.7(7) . . . . ?
C22 C23 C24 C25 149.7(5) . . . . ?
O4 C23 C24 C29 146.0(5) . . . . ?
C22 C23 C24 C29 -33.6(7) . . . . ?
C29 C24 C25 C26 0.2(8) . . . . ?
C23 C24 C25 C26 177.0(5) . . . . ?
C24 C25 C26 C27 -1.5(8) . . . . ?
C25 C26 C27 C28 0.2(8) . . . . ?
C25 C26 C27 C32 -176.4(5) . . . . ?
C26 C27 C28 C29 2.3(8) . . . . ?
C32 C27 C28 C29 179.6(5) . . . . ?
C26 C27 C28 C30 -177.2(5) . . . . ?
C32 C27 C28 C30 0.1(6) . . . . ?
C27 C28 C29 C24 -3.6(8) . . . . ?
C30 C28 C29 C24 175.9(6) . . . . ?
C25 C24 C29 C28 2.3(8) . . . . ?
C23 C24 C29 C28 -174.4(5) . . . . ?
C29 C28 C30 C31 -178.1(6) . . . . ?
C27 C28 C30 C31 1.5(7) . . . . ?
C28 C30 C31 C36 178.9(7) . . . . ?
C28 C30 C31 C32 -2.5(7) . . . . ?
C36 C31 C32 C33 1.8(9) . . . . ?
C30 C31 C32 C33 -177.0(6) . . . . ?
C36 C31 C32 C27 -178.5(6) . . . . ?
C30 C31 C32 C27 2.7(7) . . . . ?
C26 C27 C32 C33 -5.2(10) . . . . ?
C28 C27 C32 C33 177.9(6) . . . . ?
C26 C27 C32 C31 175.2(6) . . . . ?
C28 C27 C32 C31 -1.7(6) . . . . ?
C31 C32 C33 C34 -2.0(9) . . . . ?
C27 C32 C33 C34 178.4(6) . . . . ?
C32 C33 C34 C35 0.4(11) . . . . ?
C33 C34 C35 C36 1.6(12) . . . . ?
C34 C35 C36 C31 -1.8(12) . . . . ?
C32 C31 C36 C35 0.1(11) . . . . ?
C30 C31 C36 C35 178.6(7) . . . . ?
F12 C37 C38 F14 -179.2(7) . . . . ?
F13 C37 C38 F14 -59.4(10) . . . . ?
F11 C37 C38 F14 61.0(9) . . . . ?
F12 C37 C38 F15 69.7(9) . . . . ?
F13 C37 C38 F15 -170.5(8) . . . . ?
F11 C37 C38 F15 -50.1(10) . . . . ?
F12 C37 C38 C39 -56.5(9) . . . . ?
F13 C37 C38 C39 63.3(10) . . . . ?
F11 C37 C38 C39 -176.3(7) . . . . ?
F14 C38 C39 O5 60.0(7) . . . . ?
F15 C38 C39 O5 176.2(5) . . . . ?
C37 C38 C39 O5 -61.0(8) . . . . ?
F14 C38 C39 C40 -121.3(6) . . . . ?
F15 C38 C39 C40 -5.1(8) . . . . ?
C37 C38 C39 C40 117.7(7) . . . . ?
O5 C39 C40 C41 3.9(10) . . . . ?
C38 C39 C40 C41 -174.6(6) . . . . ?
C39 C40 C41 O6 -5.1(9) . . . . ?
C39 C40 C41 C42 171.8(5) . . . . ?
O6 C41 C42 C47 15.4(7) . . . . ?
C40 C41 C42 C47 -161.8(5) . . . . ?
O6 C41 C42 C43 -164.8(5) . . . . ?
C40 C41 C42 C43 18.0(8) . . . . ?
C47 C42 C43 C44 0.5(9) . . . . ?
C41 C42 C43 C44 -179.3(6) . . . . ?
C42 C43 C44 C45 0.6(10) . . . . ?
C43 C44 C45 C46 -0.8(10) . . . . ?
C43 C44 C45 C50 177.5(6) . . . . ?
C44 C45 C46 C47 -0.1(9) . . . . ?
C50 C45 C46 C47 -178.7(5) . . . . ?
C44 C45 C46 C48 177.3(6) . . . . ?
C50 C45 C46 C48 -1.4(7) . . . . ?
C43 C42 C47 C46 -1.4(8) . . . . ?
C41 C42 C47 C46 178.4(5) . . . . ?
C45 C46 C47 C42 1.2(8) . . . . ?
C48 C46 C47 C42 -175.7(7) . . . . ?
C45 C46 C48 C49 0.7(8) . . . . ?
C47 C46 C48 C49 177.7(6) . . . . ?
C46 C48 C49 C54 -179.1(8) . . . . ?
C46 C48 C49 C50 0.3(8) . . . . ?
C54 C49 C50 C51 -0.5(11) . . . . ?
C48 C49 C50 C51 180.0(7) . . . . ?
C54 C49 C50 C45 178.4(7) . . . . ?
C48 C49 C50 C45 -1.1(8) . . . . ?
C46 C45 C50 C51 -179.7(7) . . . . ?
C44 C45 C50 C51 1.8(11) . . . . ?
C46 C45 C50 C49 1.5(7) . . . . ?
C44 C45 C50 C49 -177.0(7) . . . . ?
C49 C50 C51 C52 0.6(11) . . . . ?
C45 C50 C51 C52 -178.0(7) . . . . ?
C50 C51 C52 C53 0.0(13) . . . . ?
C51 C52 C53 C54 -0.7(15) . . . . ?
C52 C53 C54 C49 0.8(16) . . . . ?
C50 C49 C54 C53 -0.2(13) . . . . ?
C48 C49 C54 C53 179.2(9) . . . . ?
C60 C55 C56 C57 -2.1(8) . . . . ?
P1 C55 C56 C57 -179.7(5) . . . . ?
C55 C56 C57 C58 0.9(10) . . . . ?
C56 C57 C58 C59 1.1(10) . . . . ?
C57 C58 C59 C60 -1.9(10) . . . . ?
C58 C59 C60 C55 0.7(9) . . . . ?
C56 C55 C60 C59 1.3(8) . . . . ?
P1 C55 C60 C59 179.1(4) . . . . ?
C66 C61 C62 C63 -1.6(9) . . . . ?
P1 C61 C62 C63 175.1(5) . . . . ?
C61 C62 C63 C64 0.1(11) . . . . ?
C62 C63 C64 C65 1.3(12) . . . . ?
C63 C64 C65 C66 -1.2(13) . . . . ?
C62 C61 C66 C65 1.7(10) . . . . ?
P1 C61 C66 C65 -175.1(6) . . . . ?
C64 C65 C66 C61 -0.3(13) . . . . ?
C72 C67 C68 C69 -1.9(7) . . . . ?
P1 C67 C68 C69 175.5(4) . . . . ?
C67 C68 C69 C70 -0.1(8) . . . . ?
C68 C69 C70 C71 0.9(9) . . . . ?
C69 C70 C71 C72 0.4(8) . . . . ?
C69 C70 C71 C75 -179.0(5) . . . . ?
C70 C71 C72 O9 179.0(5) . . . . ?
C75 C71 C72 O9 -1.6(8) . . . . ?
C70 C71 C72 C67 -2.5(8) . . . . ?
C75 C71 C72 C67 176.9(5) . . . . ?
C68 C67 C72 O9 -178.2(4) . . . . ?
P1 C67 C72 O9 4.5(6) . . . . ?
C68 C67 C72 C71 3.3(7) . . . . ?
P1 C67 C72 C71 -174.1(4) . . . . ?
O9 C73 C74 C78 176.5(5) . . . . ?
C81 C73 C74 C78 -2.4(8) . . . . ?
O9 C73 C74 C75 -6.0(8) . . . . ?
C81 C73 C74 C75 175.1(5) . . . . ?
C73 C74 C75 C71 4.5(8) . . . . ?
C78 C74 C75 C71 -178.0(5) . . . . ?
C73 C74 C75 C76 125.7(6) . . . . ?
C78 C74 C75 C76 -56.9(8) . . . . ?
C73 C74 C75 C77 -113.9(6) . . . . ?
C78 C74 C75 C77 63.6(8) . . . . ?
C72 C71 C75 C74 -0.9(8) . . . . ?
C70 C71 C75 C74 178.5(5) . . . . ?
C72 C71 C75 C76 -123.1(6) . . . . ?
C70 C71 C75 C76 56.3(7) . . . . ?
C72 C71 C75 C77 118.1(6) . . . . ?
C70 C71 C75 C77 -62.5(7) . . . . ?
C73 C74 C78 C79 -1.1(10) . . . . ?
C75 C74 C78 C79 -178.7(6) . . . . ?
C74 C78 C79 C80 4.2(11) . . . . ?
C78 C79 C80 C81 -3.9(11) . . . . ?
C79 C80 C81 C73 0.5(9) . . . . ?
C79 C80 C81 P2 178.7(5) . . . . ?
O9 C73 C81 C80 -176.2(5) . . . . ?
C74 C73 C81 C80 2.7(8) . . . . ?
O9 C73 C81 P2 5.7(7) . . . . ?
C74 C73 C81 P2 -175.4(4) . . . . ?
C87 C82 C83 C84 -1.4(10) . . . . ?
P2 C82 C83 C84 179.4(6) . . . . ?
C82 C83 C84 C85 1.3(12) . . . . ?
C83 C84 C85 C86 -1.0(14) . . . . ?
C84 C85 C86 C87 0.7(15) . . . . ?
C85 C86 C87 C82 -0.7(13) . . . . ?
C83 C82 C87 C86 1.0(10) . . . . ?
P2 C82 C87 C86 -179.7(6) . . . . ?
C93 C88 C89 C90 0.0(13) . . . . ?
P2 C88 C89 C90 -173.9(8) . . . . ?
C88 C89 C90 C91 -0.9(17) . . . . ?
C89 C90 C91 C92 0.9(19) . . . . ?
C90 C91 C92 C93 0.1(18) . . . . ?
C89 C88 C93 C92 1.0(12) . . . . ?
P2 C88 C93 C92 175.2(7) . . . . ?
C91 C92 C93 C88 -1.0(16) . . . . ?
F8 C19 20 F9 -68.4(10) . . . . ?
F6 C19 20 F9 169.1(8) . . . . ?
F7 C19 20 F9 49.9(10) . . . . ?
F8 C19 20 F1O 179.0(8) . . . . ?
F6 C19 20 F1O 56.5(10) . . . . ?
F7 C19 20 F1O -62.7(9) . . . . ?
F8 C19 20 C21 56.3(11) . . . . ?
F6 C19 20 C21 -66.2(10) . . . . ?
F7 C19 20 C21 174.6(7) . . . . ?
O3 C21 20 F9 -169.4(6) . . . . ?
C22 C21 20 F9 9.6(9) . . . . ?
O3 C21 20 F1O -52.2(8) . . . . ?
C22 C21 20 F1O 126.8(6) . . . . ?
O3 C21 20 C19 68.5(8) . . . . ?
C22 C21 20 C19 -112.5(8) . . . . ?
C4 C3 O1 Eu1 7.7(12) . . . . ?
C2 C3 O1 Eu1 -168.7(6) . . . . ?
C4 C5 O2 Eu1 -10.3(10) . . . . ?
C6 C5 O2 Eu1 171.0(4) . . . . ?
C22 C21 O3 Eu1 5.3(10) . . . . ?
20 C21 O3 Eu1 -175.8(4) . . . . ?
C22 C23 O4 Eu1 -2.3(8) . . . . ?
C24 C23 O4 Eu1 178.2(3) . . . . ?
C40 C39 O5 Eu1 13.6(10) . . . . ?
C38 C39 O5 Eu1 -167.9(4) . . . . ?
C40 C41 O6 Eu1 -12.4(9) . . . . ?
C42 C41 O6 Eu1 170.6(3) . . . . ?
C71 C72 O9 C73 0.5(7) . . . . ?
C67 C72 O9 C73 -178.0(4) . . . . ?
C74 C73 O9 C72 3.3(7) . . . . ?
C81 C73 O9 C72 -177.8(4) . . . . ?
Eu1 O7 P1 C61 -146.5(5) . . . . ?
Eu1 O7 P1 C55 95.4(5) . . . . ?
Eu1 O7 P1 C67 -23.9(6) . . . . ?
C66 C61 P1 O7 -27.4(5) . . . . ?
C62 C61 P1 O7 155.9(4) . . . . ?
C66 C61 P1 C55 92.5(5) . . . . ?
C62 C61 P1 C55 -84.2(5) . . . . ?
C66 C61 P1 C67 -155.0(5) . . . . ?
C62 C61 P1 C67 28.2(5) . . . . ?
C56 C55 P1 O7 138.9(4) . . . . ?
C60 C55 P1 O7 -38.8(5) . . . . ?
C56 C55 P1 C61 17.5(5) . . . . ?
C60 C55 P1 C61 -160.2(4) . . . . ?
C56 C55 P1 C67 -95.7(5) . . . . ?
C60 C55 P1 C67 86.6(4) . . . . ?
C72 C67 P1 O7 -51.4(5) . . . . ?
C68 C67 P1 O7 131.2(4) . . . . ?
C72 C67 P1 C61 73.9(4) . . . . ?
C68 C67 P1 C61 -103.5(4) . . . . ?
C72 C67 P1 C55 -172.9(4) . . . . ?
C68 C67 P1 C55 9.7(5) . . . . ?
Eu1 O8 P2 C88 164.7(9) . . . . ?
Eu1 O8 P2 C82 -77.8(10) . . . . ?
Eu1 O8 P2 C81 41.5(10) . . . . ?
C89 C88 P2 O8 -143.3(6) . . . . ?
C93 C88 P2 O8 42.7(6) . . . . ?
C89 C88 P2 C82 96.3(6) . . . . ?
C93 C88 P2 C82 -77.7(6) . . . . ?
C89 C88 P2 C81 -16.0(7) . . . . ?
C93 C88 P2 C81 170.0(5) . . . . ?
C87 C82 P2 O8 -135.2(5) . . . . ?
C83 C82 P2 O8 44.1(5) . . . . ?
C87 C82 P2 C88 -13.4(6) . . . . ?
C83 C82 P2 C88 165.9(5) . . . . ?
C87 C82 P2 C81 100.0(6) . . . . ?
C83 C82 P2 C81 -80.7(5) . . . . ?
C80 C81 P2 O8 -144.3(4) . . . . ?
C73 C81 P2 O8 33.7(5) . . . . ?
C80 C81 P2 C88 89.7(5) . . . . ?
C73 C81 P2 C88 -92.2(5) . . . . ?
C80 C81 P2 C82 -22.3(5) . . . . ?
C73 C81 P2 C82 155.7(5) . . . . ?
P2 O8 Eu1 O2 87.3(10) . . . . ?
P2 O8 Eu1 O7 -118.1(10) . . . . ?
P2 O8 Eu1 O1 38.0(11) . . . . ?
P2 O8 Eu1 O6 -164.9(9) . . . . ?
P2 O8 Eu1 O4 -56.2(10) . . . . ?
P2 O8 Eu1 O3 2.9(9) . . . . ?
P2 O8 Eu1 O5 164.5(10) . . . . ?
C5 O2 Eu1 O8 -139.1(6) . . . . ?
C5 O2 Eu1 O7 172.1(5) . . . . ?
C5 O2 Eu1 O1 12.0(6) . . . . ?
C5 O2 Eu1 O6 78.9(6) . . . . ?
C5 O2 Eu1 O4 -16.9(7) . . . . ?
C5 O2 Eu1 O3 -66.8(6) . . . . ?
C5 O2 Eu1 O5 143.4(6) . . . . ?
P1 O7 Eu1 O8 105.6(5) . . . . ?
P1 O7 Eu1 O2 156.9(4) . . . . ?
P1 O7 Eu1 O1 -52.6(6) . . . . ?
P1 O7 Eu1 O6 -102.0(5) . . . . ?
P1 O7 Eu1 O4 -17.1(5) . . . . ?
P1 O7 Eu1 O3 43.7(5) . . . . ?
P1 O7 Eu1 O5 -174.2(5) . . . . ?
C3 O1 Eu1 O8 42.6(7) . . . . ?
C3 O1 Eu1 O2 -10.1(6) . . . . ?
C3 O1 Eu1 O7 -173.6(6) . . . . ?
C3 O1 Eu1 O6 -122.7(7) . . . . ?
C3 O1 Eu1 O4 151.0(7) . . . . ?
C3 O1 Eu1 O3 76.7(6) . . . . ?
C3 O1 Eu1 O5 -69.6(7) . . . . ?
C41 O6 Eu1 O8 -13.2(6) . . . . ?
C41 O6 Eu1 O2 87.5(5) . . . . ?
C41 O6 Eu1 O7 -58.7(5) . . . . ?
C41 O6 Eu1 O1 152.6(5) . . . . ?
C41 O6 Eu1 O4 -132.6(5) . . . . ?
C41 O6 Eu1 O3 -172.7(4) . . . . ?
C41 O6 Eu1 O5 18.6(5) . . . . ?
C23 O4 Eu1 O8 63.1(5) . . . . ?
C23 O4 Eu1 O2 -49.3(6) . . . . ?
C23 O4 Eu1 O7 125.6(5) . . . . ?
C23 O4 Eu1 O1 -77.9(5) . . . . ?
C23 O4 Eu1 O6 -153.5(5) . . . . ?
C23 O4 Eu1 O3 3.8(5) . . . . ?
C23 O4 Eu1 O5 161.4(4) . . . . ?
C21 O3 Eu1 O8 -129.6(6) . . . . ?
C21 O3 Eu1 O2 143.8(6) . . . . ?
C21 O3 Eu1 O7 -66.7(6) . . . . ?
C21 O3 Eu1 O1 71.3(5) . . . . ?
C21 O3 Eu1 O6 37.1(7) . . . . ?
C21 O3 Eu1 O4 -5.1(5) . . . . ?
C21 O3 Eu1 O5 -160.9(5) . . . . ?
C39 O5 Eu1 O8 141.9(5) . . . . ?
C39 O5 Eu1 O2 -130.4(5) . . . . ?
C39 O5 Eu1 O7 65.4(5) . . . . ?
C39 O5 Eu1 O1 -73.2(5) . . . . ?
C39 O5 Eu1 O6 -18.4(5) . . . . ?
C39 O5 Eu1 O4 29.9(6) . . . . ?
C39 O5 Eu1 O3 172.4(5) . . . . ?
